data_7235080
loop_
_publ_author_name
'Salcedo, In\'es R.'
'Colodrero, Rosario M. P.'
'Bazaga-Garc\'ia, Montse'
'Vasileiou, Antonia'
'Papadaki, Maria'
'Olivera-Pastor, Pascual'
'Infantes-Molina, Antonia'
'Losilla, Enrique R.'
'Mezei, Gellert'
'Cabeza, Aurelio'
'Demadis, Konstantinos D.'

_publ_section_title
;
 From light to heavy alkali metal tetraphosphonates (M = Li, Na, K, Rb,
 Cs): cation size-induced structural diversity and water-facilitated
 proton conductivity
;
_journal_issue 47
_journal_name_full CrystEngComm
_journal_page_first 7648
_journal_paper_doi 10.1039/C8CE01351A
_journal_volume 20
_journal_year 2018
_chemical_formula_sum 'C10 H42 K2 N2 O20 P4'
_chemical_formula_weight 712.53
_space_group_crystal_system monoclinic
_space_group_IT_number 14
_space_group_name_Hall '-P 2ybc'
_space_group_name_H-M_alt 'P 1 21/c 1'
_symmetry_space_group_name_Hall '-P 2ybc'
_symmetry_space_group_name_H-M 'P 1 21/c 1'
_atom_sites_solution_hydrogens mixed
_audit_creation_method SHELXL-2014/6
_audit_update_record
;
2017-11-09 deposited with the CCDC.
2018-09-17 downloaded from the CCDC.
;
_cell_angle_alpha 90
_cell_angle_beta 103.7090(10)
_cell_angle_gamma 90
_cell_formula_units_Z 4
_cell_length_a 7.71780(10)
_cell_length_b 33.0373(4)
_cell_length_c 11.75770(10)
_cell_measurement_reflns_used 9355
_cell_measurement_temperature 296(2)
_cell_measurement_theta_max 30.42
_cell_measurement_theta_min 2.79
_cell_volume 2912.52(6)
_computing_cell_refinement 'Bruker SAINT'
_computing_data_collection 'Bruker APEX2'
_computing_data_reduction 'Bruker SAINT'
_computing_molecular_graphics 'Bruker SHELXTL'
_computing_publication_material 'Bruker SHELXTL'
_computing_structure_refinement 'SHELXL-97 (Sheldrick, 2008)'
_computing_structure_solution 'SHELXS-97 (Sheldrick, 2008)'
_diffrn_ambient_temperature 296(2)
_diffrn_measured_fraction_theta_full 1.000
_diffrn_measured_fraction_theta_max 0.999
_diffrn_measurement_device_type 'Bruker APEX-II CCD'
_diffrn_measurement_method '\f and \w scans'
_diffrn_radiation_type MoK\a
_diffrn_radiation_wavelength 0.71073
_diffrn_reflns_av_R_equivalents 0.0430
_diffrn_reflns_av_unetI/netI 0.0264
_diffrn_reflns_Laue_measured_fraction_full 1.000
_diffrn_reflns_Laue_measured_fraction_max 0.999
_diffrn_reflns_limit_h_max 11
_diffrn_reflns_limit_h_min -11
_diffrn_reflns_limit_k_max 47
_diffrn_reflns_limit_k_min -46
_diffrn_reflns_limit_l_max 16
_diffrn_reflns_limit_l_min -16
_diffrn_reflns_number 70179
_diffrn_reflns_point_group_measured_fraction_full 1.000
_diffrn_reflns_point_group_measured_fraction_max 0.999
_diffrn_reflns_theta_full 25.242
_diffrn_reflns_theta_max 30.509
_diffrn_reflns_theta_min 1.886
_diffrn_source 'sealed tube'
_exptl_absorpt_coefficient_mu 0.628
_exptl_absorpt_correction_T_max 0.7461
_exptl_absorpt_correction_T_min 0.6695
_exptl_absorpt_correction_type multi-scan
_exptl_absorpt_process_details sadabs
_exptl_crystal_colour colourless
_exptl_crystal_density_diffrn 1.625
_exptl_crystal_description plate
_exptl_crystal_F_000 1496
_exptl_crystal_size_max 0.500
_exptl_crystal_size_mid 0.200
_exptl_crystal_size_min 0.050
_refine_diff_density_max 0.527
_refine_diff_density_min -0.331
_refine_diff_density_rms 0.068
_refine_ls_extinction_method none
_refine_ls_goodness_of_fit_ref 1.036
_refine_ls_hydrogen_treatment mixed
_refine_ls_matrix_type full
_refine_ls_number_parameters 409
_refine_ls_number_reflns 8877
_refine_ls_number_restraints 22
_refine_ls_restrained_S_all 1.035
_refine_ls_R_factor_all 0.0393
_refine_ls_R_factor_gt 0.0287
_refine_ls_shift/su_max 0.001
_refine_ls_shift/su_mean 0.000
_refine_ls_structure_factor_coef Fsqd
_refine_ls_weighting_details 'w=1/[\s^2^(Fo^2^)+(0.0325P)^2^+1.4230P] where P=(Fo^2^+2Fc^2^)/3'
_refine_ls_weighting_scheme calc
_refine_ls_wR_factor_gt 0.0666
_refine_ls_wR_factor_ref 0.0714
_reflns_Friedel_coverage 0.000
_reflns_number_gt 7448
_reflns_number_total 8877
_reflns_threshold_expression 'I > 2\s(I)'
_cod_data_source_file c8ce01351a2.cif
_cod_data_source_block K-HDTMP
_cod_database_code 7235080
_shelx_space_group_comment
;
The symmetry employed for this shelxl refinement is uniquely defined
by the following loop, which should always be used as a source of
symmetry information in preference to the above space-group names.
They are only intended as comments.
;
_shelx_estimated_absorpt_t_min 0.744
_shelx_estimated_absorpt_t_max 0.969
_shelxl_version_number 2014/6

loop_
_space_group_symop_operation_xyz
'x, y, z'
'-x, y+1/2, -z+1/2'
'-x, -y, -z'
'x, -y-1/2, z-1/2'

loop_
_atom_site_label
_atom_site_type_symbol
_atom_site_fract_x
_atom_site_fract_y
_atom_site_fract_z
_atom_site_U_iso_or_equiv
_atom_site_adp_type
_atom_site_occupancy
_atom_site_site_symmetry_order
_atom_site_calc_flag
_atom_site_refinement_flags_posn
_atom_site_refinement_flags_adp
K1 K 0.26379(4) 0.24401(2) 0.57726(2) 0.01215(6) Uani 1 1 d . .
K2 K -0.16289(4) 0.26463(2) 0.65841(3) 0.01410(6) Uani 1 1 d . .
P1 P 0.05483(4) 0.33420(2) 0.43847(3) 0.00737(6) Uani 1 1 d . .
P2 P -0.36194(4) 0.41517(2) 0.59431(3) 0.00783(7) Uani 1 1 d . .
P3 P 0.50011(4) 0.66415(2) 1.08548(3) 0.00852(7) Uani 1 1 d . .
P4 P 0.89747(4) 0.58788(2) 0.90601(3) 0.00783(7) Uani 1 1 d . .
O1 O 0.22322(12) 0.31762(3) 0.41227(8) 0.01059(18) Uani 1 1 d . .
O2 O -0.05350(13) 0.30579(3) 0.49285(8) 0.01275(19) Uani 1 1 d . .
O3 O -0.06777(12) 0.35331(3) 0.32498(8) 0.01104(18) Uani 1 1 d D .
H3O H -0.011(2) 0.3606(5) 0.2797(14) 0.017 Uiso 1 1 d D U
O4 O -0.36011(13) 0.38041(3) 0.67736(8) 0.01294(19) Uani 1 1 d . .
O5 O -0.52313(12) 0.41082(3) 0.48599(8) 0.01264(19) Uani 1 1 d D .
H5O H -0.582(2) 0.4306(5) 0.4590(16) 0.019 Uiso 1 1 d D U
O6 O -0.34939(13) 0.45674(3) 0.64610(8) 0.01258(19) Uani 1 1 d . .
O7 O 0.56936(13) 0.63427(3) 1.19026(8) 0.01324(19) Uani 1 1 d D .
H7O H 0.498(2) 0.6283(6) 1.2269(15) 0.020 Uiso 1 1 d D U
O8 O 0.34024(13) 0.68725(3) 1.10219(8) 0.0148(2) Uani 1 1 d . .
O9 O 0.65755(13) 0.68737(3) 1.06555(8) 0.01447(19) Uani 1 1 d . .
O10 O 0.90480(12) 0.62482(3) 0.83226(8) 0.01211(18) Uani 1 1 d . .
O11 O 1.06005(12) 0.58873(3) 1.01486(8) 0.01173(18) Uani 1 1 d D .
H11O H 1.101(2) 0.5681(5) 1.0441(15) 0.018 Uiso 1 1 d D U
O12 O 0.87758(13) 0.54772(3) 0.84509(8) 0.01321(19) Uani 1 1 d . .
O13 O 0.17605(13) 0.25458(3) 0.78268(9) 0.01323(19) Uani 1 1 d D .
H13A H 0.236(2) 0.2723(5) 0.8245(15) 0.020 Uiso 1 1 d D U
H13B H 0.193(2) 0.2331(5) 0.8143(16) 0.020 Uiso 1 1 d D U
O14 O -0.03081(14) 0.19881(3) 0.56310(9) 0.0176(2) Uani 1 1 d D .
H14A H 0.004(3) 0.1768(5) 0.5933(17) 0.026 Uiso 1 1 d D U
H14B H -0.120(2) 0.1940(6) 0.5103(15) 0.026 Uiso 1 1 d D U
O15 O 0.41516(13) 0.18076(3) 0.73577(8) 0.01284(19) Uani 1 1 d D .
H15A H 0.501(2) 0.1948(5) 0.7678(15) 0.019 Uiso 1 1 d D U
H15B H 0.359(2) 0.1766(6) 0.7826(14) 0.019 Uiso 1 1 d D U
O16 O -0.31660(13) 0.23323(3) 0.82708(9) 0.01424(19) Uani 1 1 d D .
H16A H -0.334(2) 0.2559(5) 0.8513(16) 0.021 Uiso 1 1 d D U
H16B H -0.244(2) 0.2220(5) 0.8801(15) 0.021 Uiso 1 1 d D U
O17 O -0.47565(14) 0.30366(3) 0.58536(9) 0.0170(2) Uani 1 1 d D .
H17A H -0.443(3) 0.3250(5) 0.6172(16) 0.026 Uiso 1 1 d D U
H17B H -0.553(2) 0.3109(6) 0.5274(15) 0.026 Uiso 1 1 d D U
O18 O -0.03085(14) 0.33388(3) 0.78593(9) 0.0157(2) Uani 1 1 d D .
H18A H 0.056(2) 0.3276(6) 0.8367(15) 0.024 Uiso 1 1 d D U
H18B H -0.107(2) 0.3386(6) 0.8182(16) 0.024 Uiso 1 1 d D U
O19 O 0.22905(14) 0.52833(3) 0.11816(9) 0.0162(2) Uani 1 1 d D .
H19A H 0.187(2) 0.5063(5) 0.1218(17) 0.024 Uiso 1 1 d D U
H19B H 0.275(2) 0.5345(6) 0.1871(13) 0.024 Uiso 1 1 d D U
O20 O 0.73776(14) 0.96581(3) 0.11150(9) 0.0152(2) Uani 1 1 d D .
H20A H 0.706(2) 0.9895(5) 0.1146(17) 0.023 Uiso 1 1 d D U
H20B H 0.784(2) 0.9603(6) 0.1803(13) 0.023 Uiso 1 1 d D U
N1 N -0.01192(14) 0.38944(3) 0.60579(9) 0.00753(19) Uani 1 1 d D .
H1N H -0.035(2) 0.3686(4) 0.6433(14) 0.011 Uiso 1 1 d D U
N2 N 0.55154(14) 0.61546(3) 0.89700(9) 0.00784(19) Uani 1 1 d D .
H2N H 0.586(2) 0.6360(4) 0.8637(14) 0.012 Uiso 1 1 d D U
C1 C 0.12407(16) 0.37615(4) 0.54085(11) 0.0102(2) Uani 1 1 d . .
H1A H 0.2317 0.3682 0.5976 0.012 Uiso 1 1 calc R U
H1B H 0.1537 0.3991 0.4977 0.012 Uiso 1 1 calc R U
C2 C -0.17885(16) 0.40479(4) 0.52483(10) 0.0087(2) Uani 1 1 d . .
H2A H -0.2187 0.3850 0.4633 0.010 Uiso 1 1 calc R U
H2B H -0.1508 0.4295 0.4882 0.010 Uiso 1 1 calc R U
C3 C 0.41640(16) 0.63151(4) 0.95874(11) 0.0107(2) Uani 1 1 d . .
H3A H 0.3564 0.6086 0.9842 0.013 Uiso 1 1 calc R U
H3B H 0.3275 0.6465 0.9024 0.013 Uiso 1 1 calc R U
C4 C 0.71315(16) 0.59713(4) 0.97655(11) 0.0088(2) Uani 1 1 d . .
H4A H 0.6795 0.5717 1.0064 0.011 Uiso 1 1 calc R U
H4B H 0.7545 0.6150 1.0428 0.011 Uiso 1 1 calc R U
C5 C 0.06842(16) 0.41903(4) 0.70278(10) 0.0087(2) Uani 1 1 d . .
H5A H -0.0171 0.4236 0.7500 0.010 Uiso 1 1 calc R U
H5B H 0.1732 0.4067 0.7528 0.010 Uiso 1 1 calc R U
C6 C 0.12149(17) 0.45972(4) 0.66165(11) 0.0112(2) Uani 1 1 d . .
H6A H 0.0156 0.4751 0.6259 0.013 Uiso 1 1 calc R U
H6B H 0.1906 0.4558 0.6035 0.013 Uiso 1 1 calc R U
C7 C 0.23264(17) 0.48292(4) 0.76679(11) 0.0114(2) Uani 1 1 d . .
H7A H 0.1639 0.4858 0.8255 0.014 Uiso 1 1 calc R U
H7B H 0.3389 0.4674 0.8011 0.014 Uiso 1 1 calc R U
C8 C 0.28734(18) 0.52463(4) 0.73313(11) 0.0118(2) Uani 1 1 d . .
H8A H 0.1811 0.5405 0.7018 0.014 Uiso 1 1 calc R U
H8B H 0.3518 0.5218 0.6720 0.014 Uiso 1 1 calc R U
C9 C 0.40462(17) 0.54708(4) 0.83694(11) 0.0109(2) Uani 1 1 d . .
H9A H 0.3389 0.5512 0.8968 0.013 Uiso 1 1 calc R U
H9B H 0.5092 0.5309 0.8704 0.013 Uiso 1 1 calc R U
C10 C 0.46196(17) 0.58774(4) 0.79807(10) 0.0093(2) Uani 1 1 d . .
H10A H 0.5434 0.5831 0.7480 0.011 Uiso 1 1 calc R U
H10B H 0.3577 0.6014 0.7515 0.011 Uiso 1 1 calc R U

loop_
_atom_site_aniso_label
_atom_site_aniso_U_11
_atom_site_aniso_U_22
_atom_site_aniso_U_33
_atom_site_aniso_U_23
_atom_site_aniso_U_13
_atom_site_aniso_U_12
K1 0.01463(13) 0.01079(13) 0.01233(12) -0.00071(10) 0.00580(10) -0.00054(10)
K2 0.01099(12) 0.01537(15) 0.01668(13) 0.00495(10) 0.00475(10) 0.00099(10)
P1 0.00824(14) 0.00689(15) 0.00730(13) -0.00036(11) 0.00250(10) -0.00020(11)
P2 0.00725(14) 0.00784(15) 0.00918(14) -0.00040(11) 0.00348(11) -0.00011(11)
P3 0.00976(14) 0.00797(15) 0.00787(13) -0.00076(11) 0.00215(11) 0.00017(11)
P4 0.00779(14) 0.00802(15) 0.00811(14) 0.00032(11) 0.00275(11) 0.00011(11)
O1 0.0099(4) 0.0109(5) 0.0116(4) -0.0015(3) 0.0038(3) 0.0024(3)
O2 0.0164(5) 0.0117(5) 0.0113(4) 0.0010(3) 0.0055(4) -0.0040(4)
O3 0.0094(4) 0.0155(5) 0.0090(4) 0.0018(3) 0.0037(3) 0.0011(4)
O4 0.0138(4) 0.0123(5) 0.0145(4) 0.0029(3) 0.0069(4) 0.0010(4)
O5 0.0082(4) 0.0131(5) 0.0155(4) -0.0022(4) 0.0006(3) 0.0009(3)
O6 0.0150(4) 0.0099(5) 0.0129(4) -0.0033(3) 0.0032(4) 0.0007(4)
O7 0.0112(4) 0.0183(5) 0.0117(4) 0.0056(4) 0.0058(3) 0.0040(4)
O8 0.0152(5) 0.0141(5) 0.0135(4) -0.0036(4) 0.0004(4) 0.0059(4)
O9 0.0188(5) 0.0129(5) 0.0122(4) -0.0018(4) 0.0047(4) -0.0072(4)
O10 0.0128(4) 0.0123(5) 0.0126(4) 0.0038(3) 0.0056(3) 0.0010(4)
O11 0.0093(4) 0.0115(5) 0.0131(4) 0.0011(3) 0.0000(3) 0.0010(3)
O12 0.0158(5) 0.0105(5) 0.0133(4) -0.0022(3) 0.0034(4) 0.0014(4)
O13 0.0162(5) 0.0093(5) 0.0129(4) -0.0008(4) 0.0009(4) -0.0004(4)
O14 0.0156(5) 0.0130(5) 0.0206(5) 0.0011(4) -0.0028(4) -0.0031(4)
O15 0.0139(5) 0.0130(5) 0.0132(4) -0.0033(4) 0.0065(4) -0.0025(4)
O16 0.0149(5) 0.0113(5) 0.0155(5) -0.0006(4) 0.0015(4) 0.0017(4)
O17 0.0157(5) 0.0135(5) 0.0187(5) -0.0008(4) -0.0021(4) -0.0001(4)
O18 0.0185(5) 0.0165(5) 0.0138(5) 0.0041(4) 0.0071(4) 0.0065(4)
O19 0.0213(5) 0.0123(5) 0.0128(5) 0.0012(4) -0.0003(4) 0.0004(4)
O20 0.0191(5) 0.0130(5) 0.0122(4) -0.0008(4) 0.0008(4) -0.0003(4)
N1 0.0079(5) 0.0070(5) 0.0078(5) -0.0005(4) 0.0022(4) -0.0007(4)
N2 0.0075(5) 0.0078(5) 0.0085(5) -0.0004(4) 0.0023(4) -0.0013(4)
C1 0.0081(5) 0.0110(6) 0.0125(6) -0.0032(4) 0.0042(4) -0.0002(4)
C2 0.0075(5) 0.0110(6) 0.0076(5) 0.0000(4) 0.0017(4) 0.0010(4)
C3 0.0083(5) 0.0123(6) 0.0123(6) -0.0046(4) 0.0041(4) -0.0005(4)
C4 0.0079(5) 0.0099(6) 0.0085(5) 0.0002(4) 0.0016(4) 0.0000(4)
C5 0.0090(5) 0.0083(6) 0.0086(5) -0.0025(4) 0.0013(4) -0.0007(4)
C6 0.0135(6) 0.0082(6) 0.0114(6) -0.0009(4) 0.0020(5) -0.0016(5)
C7 0.0129(6) 0.0098(6) 0.0112(6) -0.0022(4) 0.0025(4) -0.0026(5)
C8 0.0136(6) 0.0107(6) 0.0109(6) -0.0015(4) 0.0022(5) -0.0024(5)
C9 0.0132(6) 0.0084(6) 0.0107(5) -0.0010(4) 0.0020(4) -0.0022(5)
C10 0.0106(5) 0.0092(6) 0.0076(5) -0.0025(4) 0.0015(4) -0.0013(4)

loop_
_atom_type_symbol
_atom_type_description
_atom_type_scat_dispersion_real
_atom_type_scat_dispersion_imag
_atom_type_scat_source
C C 0.0033 0.0016 'International Tables Vol C Tables 4.2.6.8 and 6.1.1.4'
H H 0.0000 0.0000 'International Tables Vol C Tables 4.2.6.8 and 6.1.1.4'
N N 0.0061 0.0033 'International Tables Vol C Tables 4.2.6.8 and 6.1.1.4'
O O 0.0106 0.0060 'International Tables Vol C Tables 4.2.6.8 and 6.1.1.4'
P P 0.1023 0.0942 'International Tables Vol C Tables 4.2.6.8 and 6.1.1.4'
K K 0.2009 0.2494 'International Tables Vol C Tables 4.2.6.8 and 6.1.1.4'

loop_
_geom_angle_atom_site_label_1
_geom_angle_atom_site_label_2
_geom_angle_atom_site_label_3
_geom_angle
_geom_angle_site_symmetry_1
_geom_angle_site_symmetry_3
O9 K1 O13 143.03(3) 2_646 .
O9 K1 O14 83.53(3) 2_646 .
O13 K1 O14 74.82(3) . .
O9 K1 O17 104.20(3) 2_646 1_655
O13 K1 O17 102.14(3) . 1_655
O14 K1 O17 168.92(3) . 1_655
O9 K1 O15 77.27(3) 2_646 .
O13 K1 O15 70.09(3) . .
O14 K1 O15 81.00(3) . .
O17 K1 O15 108.24(3) 1_655 .
O9 K1 O1 99.27(3) 2_646 .
O13 K1 O1 117.05(3) . .
O14 K1 O1 116.15(3) . .
O17 K1 O1 55.31(3) 1_655 .
O15 K1 O1 162.27(3) . .
O9 K1 O2 121.87(3) 2_646 .
O13 K1 O2 81.75(3) . .
O14 K1 O2 76.04(3) . .
O17 K1 O2 93.03(3) 1_655 .
O15 K1 O2 147.46(3) . .
O1 K1 O2 48.47(2) . .
O9 K1 O13 52.06(3) 2_646 4_565
O13 K1 O13 153.17(4) . 4_565
O14 K1 O13 89.03(3) . 4_565
O17 K1 O13 89.60(3) 1_655 4_565
O15 K1 O13 129.19(3) . 4_565
O1 K1 O13 51.38(2) . 4_565
O2 K1 O13 73.52(2) . 4_565
O9 K1 P1 116.04(2) 2_646 .
O13 K1 P1 96.84(2) . .
O14 K1 P1 98.65(2) . .
O17 K1 P1 70.92(2) 1_655 .
O15 K1 P1 166.63(2) . .
O1 K1 P1 24.632(17) . .
O2 K1 P1 24.582(17) . .
O13 K1 P1 64.028(19) 4_565 .
O9 K1 K2 129.62(2) 2_646 .
O13 K1 K2 46.68(2) . .
O14 K1 K2 47.80(2) . .
O17 K1 K2 122.48(2) 1_655 .
O15 K1 K2 102.56(2) . .
O1 K1 K2 93.048(19) . .
O2 K1 K2 44.933(18) . .
O13 K1 K2 106.74(2) 4_565 .
P1 K1 K2 68.490(9) . .
O9 K1 K2 82.94(2) 2_646 1_655
O13 K1 K2 104.05(2) . 1_655
O14 K1 K2 154.15(3) . 1_655
O17 K1 K2 36.70(2) 1_655 1_655
O15 K1 K2 74.60(2) . 1_655
O1 K1 K2 87.756(18) . 1_655
O2 K1 K2 129.733(19) . 1_655
O13 K1 K2 99.754(19) 4_565 1_655
P1 K1 K2 107.066(9) . 1_655
K2 K1 K2 146.578(12) . 1_655
O2 K2 O17 86.44(3) . .
O2 K2 O13 91.37(3) . .
O17 K2 O13 155.93(3) . .
O2 K2 O16 170.00(3) . .
O17 K2 O16 84.44(3) . .
O13 K2 O16 95.27(3) . .
O2 K2 O14 83.91(3) . .
O17 K2 O14 129.77(3) . .
O13 K2 O14 73.62(3) . .
O16 K2 O14 105.13(3) . .
O2 K2 O18 80.56(3) . .
O17 K2 O18 87.96(3) . .
O13 K2 O18 68.05(3) . .
O16 K2 O18 94.98(3) . .
O14 K2 O18 138.01(3) . .
O2 K2 K1 56.75(2) . .
O17 K2 K1 142.29(3) . .
O13 K2 K1 46.32(2) . .
O16 K2 K1 132.84(2) . .
O14 K2 K1 46.48(2) . .
O18 K2 K1 93.18(2) . .
O2 K2 K1 113.61(2) . 1_455
O17 K2 K1 38.46(2) . 1_455
O13 K2 K1 154.72(2) . 1_455
O16 K2 K1 60.54(2) . 1_455
O14 K2 K1 104.04(2) . 1_455
O18 K2 K1 117.94(2) . 1_455
K1 K2 K1 146.578(11) . 1_455
O2 P1 O1 117.06(6) . .
O2 P1 O3 109.22(5) . .
O1 P1 O3 110.29(5) . .
O2 P1 C1 107.42(6) . .
O1 P1 C1 106.14(5) . .
O3 P1 C1 106.09(6) . .
O2 P1 K1 61.44(4) . .
O1 P1 K1 58.36(4) . .
O3 P1 K1 146.44(4) . .
C1 P1 K1 107.44(4) . .
O6 P2 O4 116.53(6) . .
O6 P2 O5 112.24(6) . .
O4 P2 O5 110.00(6) . .
O6 P2 C2 111.87(6) . .
O4 P2 C2 104.94(6) . .
O5 P2 C2 99.75(5) . .
O9 P3 O8 118.74(6) . .
O9 P3 O7 107.82(6) . .
O8 P3 O7 110.73(6) . .
O9 P3 C3 108.46(6) . .
O8 P3 C3 105.28(6) . .
O7 P3 C3 104.92(6) . .
O12 P4 O10 117.12(6) . .
O12 P4 O11 112.22(6) . .
O10 P4 O11 108.89(5) . .
O12 P4 C4 111.17(6) . .
O10 P4 C4 105.33(6) . .
O11 P4 C4 100.63(5) . .
P1 O1 K1 97.01(4) . .
P1 O2 K2 159.31(6) . .
P1 O2 K1 93.98(4) . .
K2 O2 K1 78.32(3) . .
P3 O9 K1 140.07(6) . 2_656
K1 O13 K2 87.00(3) . .
K1 O13 K1 153.62(4) . 4_566
K2 O13 K1 119.22(3) . 4_566
K1 O14 K2 85.72(3) . .
K2 O17 K1 104.84(4) . 1_455
C2 N1 C1 112.05(9) . .
C2 N1 C5 113.33(10) . .
C1 N1 C5 111.08(9) . .
C4 N2 C3 114.32(9) . .
C4 N2 C10 113.35(10) . .
C3 N2 C10 110.01(9) . .
N1 C1 P1 115.16(8) . .
N1 C2 P2 114.84(8) . .
N2 C3 P3 116.77(8) . .
N2 C4 P4 113.90(8) . .
C6 C5 N1 115.09(10) . .
C5 C6 C7 109.13(10) . .
C8 C7 C6 112.34(11) . .
C7 C8 C9 112.35(11) . .
C10 C9 C8 110.41(10) . .
N2 C10 C9 114.64(10) . .

loop_
_geom_bond_atom_site_label_1
_geom_bond_atom_site_label_2
_geom_bond_distance
_geom_bond_site_symmetry_2
K1 O9 2.6782(10) 2_646
K1 O13 2.6813(10) .
K1 O14 2.6922(11) .
K1 O17 2.8012(11) 1_655
K1 O15 2.8588(11) .
K1 O1 3.0801(10) .
K1 O2 3.1615(10) .
K1 O13 3.3682(10) 4_565
K1 P1 3.5909(4) .
K1 K2 3.7024(4) .
K1 K2 4.3533(4) 1_655
K2 O2 2.6702(10) .
K2 O17 2.6915(11) .
K2 O13 2.6974(10) .
K2 O16 2.7444(11) .
K2 O14 2.7504(11) .
K2 O18 2.7922(11) .
K2 K1 4.3533(4) 1_455
P1 O2 1.4974(10) .
P1 O1 1.5079(9) .
P1 O3 1.5735(10) .
P1 C1 1.8305(13) .
P2 O6 1.4961(10) .
P2 O4 1.5054(10) .
P2 O5 1.5619(10) .
P2 C2 1.8246(13) .
P3 O9 1.5016(10) .
P3 O8 1.5027(10) .
P3 O7 1.5702(10) .
P3 C3 1.8288(13) .
P4 O12 1.4984(10) .
P4 O10 1.5059(10) .
P4 O11 1.5659(10) .
P4 C4 1.8341(13) .
O9 K1 2.6782(10) 2_656
O13 K1 3.3683(10) 4_566
O17 K1 2.8011(11) 1_455
N1 C2 1.4973(15) .
N1 C1 1.5023(16) .
N1 C5 1.5184(15) .
N2 C4 1.4982(15) .
N2 C3 1.5016(16) .
N2 C10 1.5128(15) .
C5 C6 1.5175(18) .
C6 C7 1.5326(17) .
C7 C8 1.5208(19) .
C8 C9 1.5284(17) .
C9 C10 1.5182(18) .

loop_
_geom_hbond_atom_site_label_D
_geom_hbond_atom_site_label_H
_geom_hbond_atom_site_label_A
_geom_hbond_distance_DH
_geom_hbond_distance_HA
_geom_hbond_distance_DA
_geom_hbond_angle_DHA
_geom_hbond_site_symmetry_A
C5 H5B O7 0.97 2.37 3.2910(16) 159.4 3_667
C4 H4B O9 0.97 2.54 3.2219(16) 127.6 .
C4 H4B O7 0.97 2.57 3.2207(16) 124.2 .
C3 H3A O11 0.97 2.49 3.2949(16) 140.6 1_455
C2 H2A O3 0.97 2.45 3.1787(16) 131.8 .
C1 H1B O5 0.97 2.56 3.1582(16) 120.0 1_655
C1 H1A O7 0.97 2.60 3.4881(16) 151.9 3_667
N2 H2N O15 0.854(13) 1.886(14) 2.7105(15) 161.8(16) 2_656
N2 H2N O10 0.854(13) 2.602(16) 3.0153(14) 111.0(13) .
N1 H1N O18 0.860(13) 2.025(14) 2.8325(15) 156.1(15) .
O20 H20B O12 0.823(14) 1.919(15) 2.7391(14) 174(2) 4_575
O20 H20A O6 0.825(14) 1.883(15) 2.7008(14) 171.2(19) 4_675
O19 H19B O6 0.829(15) 1.931(15) 2.7511(14) 170(2) 3_566
O19 H19A O12 0.802(15) 1.917(15) 2.7101(14) 170(2) 3_666
O18 H18A O9 0.814(14) 2.288(15) 3.0754(15) 162.9(18) 3_667
O17 H17B O1 0.829(15) 1.937(15) 2.7411(13) 163.5(19) 1_455
O16 H16B O2 0.822(14) 1.959(15) 2.7763(14) 173.0(19) 4_566
O15 H15B O1 0.790(14) 2.053(15) 2.8215(13) 164.3(19) 4_566
O13 H13A O9 0.833(14) 1.901(15) 2.7249(14) 170.1(18) 3_667
O11 H11O O19 0.795(14) 1.747(14) 2.5314(14) 168.8(19) 1_656
O7 H7O O4 0.797(14) 1.749(14) 2.5411(13) 172(2) 3_567
O5 H5O O20 0.817(14) 1.735(14) 2.5413(14) 169.0(19) 2_545
O3 H3O O10 0.804(14) 1.773(14) 2.5738(13) 173.9(18) 3_666
